data_7200446
loop_
_publ_author_name
'Koner, Rajesh'
'Goldberg, Israel'

_publ_section_title
;
 Supramolecular reactivity of naphthalene-1,4,5,8-tetracarboxylic acid
 towards transition metal ions: coordination polymers and discrete
 complexes with CuII, NiII and CoII
;
_journal_issue 2
_journal_name_full CrystEngComm
_journal_page_first 367
_journal_paper_doi 10.1039/b815885a
_journal_volume 11
_journal_year 2009
_chemical_formula_moiety 'C17 H18 N2 Ni O7, 5(H2 O), 0.5(C5 H5 N)'
_chemical_formula_sum 'C19.5 H30.5 N2.5 Ni O12'
_chemical_formula_weight 550.67
_chemical_name_systematic
;
?
;
_space_group_IT_number 2
_symmetry_cell_setting triclinic
_symmetry_space_group_name_Hall '-P 1'
_symmetry_space_group_name_H-M 'P -1'
_atom_sites_solution_hydrogens geom
_atom_sites_solution_primary direct
_atom_sites_solution_secondary difmap
_audit_creation_method SHELXL-97
_cell_angle_alpha 110.7114(9)
_cell_angle_beta 107.1917(12)
_cell_angle_gamma 100.4112(13)
_cell_formula_units_Z 2
_cell_length_a 10.1872(2)
_cell_length_b 11.3944(3)
_cell_length_c 13.2253(4)
_cell_measurement_reflns_used 4581
_cell_measurement_temperature 110(2)
_cell_measurement_theta_max 27.85
_cell_measurement_theta_min 2.47
_cell_volume 1300.02(6)
_computing_cell_refinement Denzo
_computing_data_collection 'Collect, Nonius B.V.'
_computing_data_reduction 'Denzo & Scalepack'
_computing_structure_refinement 'SHELXL-97 (Sheldrick, 1997)'
_computing_structure_solution SIR-97
_diffrn_ambient_temperature 110(2)
_diffrn_detector_area_resol_mean 12.8
_diffrn_measured_fraction_theta_full 0.967
_diffrn_measured_fraction_theta_max 0.967
_diffrn_measurement_device_type 'Nonius KappaCCD'
_diffrn_measurement_method '1 deg. \f and \w scans'
_diffrn_radiation_monochromator graphite
_diffrn_radiation_source 'fine-focus sealed tube'
_diffrn_radiation_type MoK\a
_diffrn_radiation_wavelength 0.71073
_diffrn_reflns_av_R_equivalents 0.0370
_diffrn_reflns_av_sigmaI/netI 0.0474
_diffrn_reflns_limit_h_max 13
_diffrn_reflns_limit_h_min 0
_diffrn_reflns_limit_k_max 14
_diffrn_reflns_limit_k_min -14
_diffrn_reflns_limit_l_max 16
_diffrn_reflns_limit_l_min -17
_diffrn_reflns_number 13325
_diffrn_reflns_theta_full 27.85
_diffrn_reflns_theta_max 27.85
_diffrn_reflns_theta_min 2.47
_diffrn_standards_number 0
_exptl_absorpt_coefficient_mu 0.808
_exptl_absorpt_correction_T_max 0.9236
_exptl_absorpt_correction_T_min 0.7936
_exptl_absorpt_correction_type multi-scan
_exptl_absorpt_process_details 'Blessing, 1995'
_exptl_crystal_colour green
_exptl_crystal_density_diffrn 1.407
_exptl_crystal_density_method 'not measured'
_exptl_crystal_description needles
_exptl_crystal_F_000 578
_exptl_crystal_size_max 0.30
_exptl_crystal_size_mid 0.15
_exptl_crystal_size_min 0.10
_refine_diff_density_max 0.525
_refine_diff_density_min -0.548
_refine_diff_density_rms 0.088
_refine_ls_extinction_method none
_refine_ls_goodness_of_fit_ref 1.172
_refine_ls_hydrogen_treatment constr
_refine_ls_matrix_type full
_refine_ls_number_parameters 343
_refine_ls_number_reflns 5976
_refine_ls_number_restraints 0
_refine_ls_restrained_S_all 1.172
_refine_ls_R_factor_all 0.0654
_refine_ls_R_factor_gt 0.0562
_refine_ls_shift/su_max 0.000
_refine_ls_shift/su_mean 0.000
_refine_ls_structure_factor_coef Fsqd
_refine_ls_weighting_details 'calc w=1/[\s^2^(Fo^2^)+(0.0273P)^2^+4.3557P] where P=(Fo^2^+2Fc^2^)/3'
_refine_ls_weighting_scheme calc
_refine_ls_wR_factor_gt 0.1362
_refine_ls_wR_factor_ref 0.1403
_reflns_number_gt 5267
_reflns_number_total 5976
_reflns_threshold_expression >2sigma(I)
_cod_data_source_file b815885a.txt
_cod_data_source_block Compound-6(ra5)
_cod_original_formula_sum 'C19.50 H30.50 N2.50 Ni O12'
_cod_database_code 7200446

loop_
_symmetry_equiv_pos_as_xyz
'x, y, z'
'-x, -y, -z'

loop_
_atom_site_label
_atom_site_type_symbol
_atom_site_fract_x
_atom_site_fract_y
_atom_site_fract_z
_atom_site_U_iso_or_equiv
_atom_site_adp_type
_atom_site_occupancy
_atom_site_symmetry_multiplicity
_atom_site_calc_flag
_atom_site_refinement_flags
_atom_site_disorder_assembly
_atom_site_disorder_group
Ni1 Ni 0.17247(4) 0.30579(4) 0.86569(4) 0.01220(12) Uani 1 1 d . . .
O2 O 0.3039(3) 0.1961(2) 0.9002(2) 0.0151(5) Uani 1 1 d . . .
C3 C 0.3770(4) 0.1466(3) 0.8439(3) 0.0156(6) Uani 1 1 d . . .
O4 O 0.3945(3) 0.1680(2) 0.7608(2) 0.0211(5) Uani 1 1 d . . .
C5 C 0.4343(3) 0.0452(3) 0.8743(3) 0.0146(6) Uani 1 1 d . . .
C6 C 0.4111(4) -0.0708(3) 0.7804(3) 0.0183(7) Uani 1 1 d . . .
H6 H 0.3845 -0.0747 0.7038 0.022 Uiso 1 1 d R . .
C7 C 0.4915(3) 0.0575(3) 0.9913(3) 0.0136(6) Uani 1 1 d . . .
C8 C 0.5343(3) 0.1801(3) 1.0927(3) 0.0143(6) Uani 1 1 d . . .
C9 C 0.5734(4) 0.1838(3) 1.2028(3) 0.0177(7) Uani 1 1 d . . .
H9 H 0.5900 0.2633 1.2683 0.021 Uiso 1 1 d R . .
C10 C 0.5605(3) 0.3115(3) 1.0864(3) 0.0160(6) Uani 1 1 d . . .
O11 O 0.5282(3) 0.4029(2) 1.1536(2) 0.0162(5) Uani 1 1 d . . .
O12 O 0.6215(3) 0.3252(2) 1.0203(3) 0.0250(6) Uani 1 1 d . . .
N13 N 0.0682(3) 0.2486(3) 0.9632(3) 0.0166(6) Uani 1 1 d . . .
C14 C 0.1415(4) 0.2349(4) 1.0582(3) 0.0216(7) Uani 1 1 d . . .
H14 H 0.2437 0.2548 1.0826 0.026 Uiso 1 1 calc R . .
C15 C 0.0749(5) 0.1927(4) 1.1228(4) 0.0326(9) Uani 1 1 d . . .
H15 H 0.1304 0.1846 1.1903 0.039 Uiso 1 1 calc R . .
C16 C -0.0741(5) 0.1627(5) 1.0863(5) 0.0408(11) Uani 1 1 d . . .
H16 H -0.1226 0.1346 1.1290 0.049 Uiso 1 1 calc R . .
C17 C -0.1511(5) 0.1742(5) 0.9871(5) 0.0370(10) Uani 1 1 d . . .
H17 H -0.2536 0.1527 0.9598 0.044 Uiso 1 1 calc R . .
C18 C -0.0767(4) 0.2176(4) 0.9282(4) 0.0288(9) Uani 1 1 d . . .
H18 H -0.1301 0.2257 0.8602 0.035 Uiso 1 1 calc R . .
N19 N 0.0234(3) 0.1438(3) 0.7142(3) 0.0213(6) Uani 1 1 d . . .
C20 C -0.0572(4) 0.1536(5) 0.6196(3) 0.0298(9) Uani 1 1 d . . .
H20 H -0.0444 0.2384 0.6199 0.036 Uiso 1 1 calc R . .
C21 C -0.1605(4) 0.0426(6) 0.5197(4) 0.0277(13) Uani 1 1 d . . .
H21 H -0.2167 0.0524 0.4535 0.053 Uiso 1 1 calc R . .
C22 C -0.1795(5) -0.0795(5) 0.5186(4) 0.0287(14) Uani 1 1 d . . .
H22 H -0.2496 -0.1556 0.4519 0.058 Uiso 1 1 calc R . .
C23 C -0.0960(5) -0.0911(5) 0.6150(4) 0.0251(12) Uani 1 1 d . . .
H23 H -0.1064 -0.1753 0.6157 0.050 Uiso 1 1 calc R . .
C24 C 0.0036(5) 0.0222(4) 0.7110(3) 0.0289(9) Uani 1 1 d . . .
H24 H 0.0606 0.0138 0.7777 0.035 Uiso 1 1 calc R . .
O25 O 0.2724(2) 0.3546(2) 0.7632(2) 0.0146(5) Uani 1 1 d . . .
H25A H 0.3236 0.2976 0.7572 0.022 Uiso 1 1 d R . .
H25B H 0.3396 0.4345 0.7952 0.022 Uiso 1 1 d R . .
O26 O 0.3189(3) 0.4694(2) 1.0198(2) 0.0156(5) Uani 1 1 d . . .
H26A H 0.3528 0.5380 1.0059 0.023 Uiso 1 1 d R . .
H26B H 0.4041 0.4628 1.0574 0.023 Uiso 1 1 d R . .
O27 O 0.0621(3) 0.4385(3) 0.8413(3) 0.0274(6) Uani 1 1 d . . .
H27A H -0.0306 0.4351 0.8304 0.041 Uiso 1 1 d R . .
H27B H 0.1134 0.5249 0.8867 0.041 Uiso 1 1 d R . .
O28 O 0.2202(3) 0.5755(2) 0.2000(2) 0.0217(5) Uani 1 1 d . . .
H28A H 0.2485 0.5472 0.1400 0.033 Uiso 1 1 d R . .
H28B H 0.2753 0.6600 0.2290 0.033 Uiso 1 1 d R . .
O29 O 0.5020(3) 0.1309(3) 0.4528(2) 0.0301(6) Uani 1 1 d . . .
H29A H 0.4349 0.0504 0.4152 0.045 Uiso 1 1 d R . .
H29B H 0.4538 0.1874 0.4431 0.045 Uiso 1 1 d R . .
O30 O 0.4147(3) 0.4736(3) 0.3226(2) 0.0286(6) Uani 1 1 d . . .
H30A H 0.4592 0.4523 0.2727 0.043 Uiso 1 1 d R . .
H30B H 0.3516 0.5184 0.3137 0.043 Uiso 1 1 d R . .
O31 O 0.3862(3) 0.8413(3) 0.3195(2) 0.0259(6) Uani 1 1 d . . .
H31A H 0.4583 0.8453 0.2937 0.039 Uiso 1 1 d R . .
H31B H 0.4311 0.8523 0.3934 0.039 Uiso 1 1 d R . .
O32 O 0.3841(3) 0.3330(3) 0.4560(3) 0.0323(6) Uani 1 1 d . . .
H32A H 0.4438 0.3996 0.5265 0.049 Uiso 1 1 d R . .
H32B H 0.4131 0.3601 0.4079 0.049 Uiso 1 1 d R . .
C33 C -0.1096(12) 0.5452(11) 0.4364(11) 0.035(2) Uani 0.50 1 d P . .
H33 H -0.1966 0.5784 0.4109 0.042 Uiso 0.50 1 d PR . .
C34 C -0.0750(14) 0.5375(11) 0.5437(13) 0.036(2) Uani 0.50 1 d P . .
H34 H -0.1314 0.5581 0.5893 0.043 Uiso 0.50 1 d PR . .
C35 C 0.0440(13) 0.4981(11) 0.5816(10) 0.039(2) Uani 0.50 1 d P . .
H35 H 0.0689 0.4917 0.6542 0.047 Uiso 0.50 1 d PR . .
C36 C 0.1244(13) 0.4731(10) 0.5132(14) 0.034(2) Uani 0.50 1 d P . .
H36 H 0.2058 0.4462 0.5401 0.041 Uiso 0.50 1 d PR . .
C37 C 0.0832(10) 0.4834(9) 0.4081(10) 0.0297(18) Uani 0.50 1 d P . .
H37 H 0.1396 0.4628 0.3625 0.036 Uiso 0.50 1 d PR . .
N38 N -0.0329(8) 0.5206(8) 0.3695(8) 0.0301(15) Uani 0.50 1 d P . .

loop_
_atom_site_aniso_label
_atom_site_aniso_U_11
_atom_site_aniso_U_22
_atom_site_aniso_U_33
_atom_site_aniso_U_23
_atom_site_aniso_U_13
_atom_site_aniso_U_12
Ni1 0.0114(2) 0.0109(2) 0.0149(2) 0.00634(15) 0.00476(15) 0.00377(15)
O2 0.0202(12) 0.0177(11) 0.0155(11) 0.0098(9) 0.0107(9) 0.0122(9)
C3 0.0187(16) 0.0165(15) 0.0186(16) 0.0107(13) 0.0100(13) 0.0099(13)
O4 0.0339(14) 0.0237(13) 0.0242(13) 0.0176(11) 0.0205(11) 0.0200(11)
C5 0.0147(15) 0.0172(15) 0.0209(16) 0.0127(13) 0.0106(13) 0.0097(12)
C6 0.0221(17) 0.0188(16) 0.0220(17) 0.0125(14) 0.0115(14) 0.0119(14)
C7 0.0131(15) 0.0137(15) 0.0209(16) 0.0115(13) 0.0093(13) 0.0066(12)
C8 0.0118(15) 0.0148(15) 0.0199(16) 0.0102(13) 0.0066(12) 0.0067(12)
C9 0.0211(17) 0.0164(16) 0.0198(16) 0.0089(13) 0.0094(14) 0.0107(13)
C10 0.0110(15) 0.0186(16) 0.0218(16) 0.0125(13) 0.0057(13) 0.0061(12)
O11 0.0180(12) 0.0120(11) 0.0167(11) 0.0057(9) 0.0051(9) 0.0047(9)
O12 0.0307(14) 0.0217(13) 0.0441(16) 0.0232(12) 0.0272(13) 0.0167(11)
N13 0.0174(14) 0.0133(13) 0.0231(14) 0.0088(11) 0.0115(12) 0.0064(11)
C14 0.0210(17) 0.0265(18) 0.0194(17) 0.0117(14) 0.0096(14) 0.0054(14)
C15 0.037(2) 0.045(2) 0.027(2) 0.0236(19) 0.0174(18) 0.0137(19)
C16 0.044(3) 0.052(3) 0.062(3) 0.042(3) 0.042(3) 0.025(2)
C17 0.028(2) 0.045(3) 0.065(3) 0.038(2) 0.032(2) 0.0198(19)
C18 0.0214(19) 0.037(2) 0.049(2) 0.032(2) 0.0202(18) 0.0180(17)
N19 0.0175(14) 0.0255(16) 0.0148(14) 0.0095(12) 0.0022(11) -0.0015(12)
C20 0.0181(18) 0.049(2) 0.0206(18) 0.0191(18) 0.0034(15) 0.0049(17)
C21 0.0172(19) 0.052(4) 0.0144(18) 0.003(2) -0.0004(15) 0.001(2)
C22 0.028(2) 0.035(3) 0.023(2) -0.007(2) 0.0099(18) -0.021(2)
C23 0.032(3) 0.021(2) 0.022(2) -0.0009(18) 0.008(2) -0.0031(19)
C24 0.036(2) 0.0191(18) 0.0189(18) 0.0032(14) 0.0088(16) -0.0061(16)
O25 0.0181(11) 0.0093(10) 0.0170(11) 0.0063(9) 0.0064(9) 0.0048(9)
O26 0.0189(12) 0.0109(10) 0.0172(11) 0.0073(9) 0.0069(9) 0.0034(9)
O27 0.0200(13) 0.0274(14) 0.0492(17) 0.0256(13) 0.0171(12) 0.0149(11)
O28 0.0223(13) 0.0233(13) 0.0211(12) 0.0087(10) 0.0102(10) 0.0099(10)
O29 0.0378(16) 0.0223(13) 0.0317(15) 0.0093(11) 0.0183(13) 0.0096(12)
O30 0.0380(16) 0.0306(14) 0.0210(13) 0.0122(11) 0.0123(12) 0.0157(12)
O31 0.0284(14) 0.0275(14) 0.0244(13) 0.0101(11) 0.0140(11) 0.0110(11)
O32 0.0345(16) 0.0273(15) 0.0321(15) 0.0135(12) 0.0105(13) 0.0061(12)
C33 0.038(6) 0.045(6) 0.039(6) 0.027(5) 0.021(5) 0.024(5)
C34 0.047(7) 0.047(6) 0.030(6) 0.025(6) 0.022(6) 0.023(5)
C35 0.053(7) 0.046(6) 0.032(5) 0.028(5) 0.018(5) 0.021(5)
C36 0.042(6) 0.025(5) 0.030(6) 0.011(5) 0.006(5) 0.016(4)
C37 0.033(5) 0.035(5) 0.037(5) 0.022(4) 0.020(4) 0.022(4)
N38 0.036(4) 0.036(4) 0.033(4) 0.021(4) 0.020(3) 0.021(3)

loop_
_atom_type_symbol
_atom_type_description
_atom_type_scat_dispersion_real
_atom_type_scat_dispersion_imag
_atom_type_scat_source
C C 0.0033 0.0016 'International Tables Vol C Tables 4.2.6.8 and 6.1.1.4'
H H 0.0000 0.0000 'International Tables Vol C Tables 4.2.6.8 and 6.1.1.4'
Ni Ni 0.3393 1.1124 'International Tables Vol C Tables 4.2.6.8 and 6.1.1.4'
N N 0.0061 0.0033 'International Tables Vol C Tables 4.2.6.8 and 6.1.1.4'
O O 0.0106 0.0060 'International Tables Vol C Tables 4.2.6.8 and 6.1.1.4'

loop_
_geom_angle_atom_site_label_1
_geom_angle_atom_site_label_2
_geom_angle_atom_site_label_3
_geom_angle
_geom_angle_site_symmetry_1
_geom_angle_site_symmetry_3
_geom_angle_publ_flag
O2 Ni1 N19 91.71(11) . . ?
O2 Ni1 O25 91.94(9) . . ?
N19 Ni1 O25 88.15(10) . . ?
O2 Ni1 O26 88.97(9) . . ?
N19 Ni1 O26 178.71(11) . . ?
O25 Ni1 O26 92.93(9) . . ?
O2 Ni1 N13 87.24(10) . . ?
N19 Ni1 N13 89.64(12) . . ?
O25 Ni1 N13 177.62(10) . . ?
O26 Ni1 N13 89.30(10) . . ?
O2 Ni1 O27 172.75(10) . . ?
N19 Ni1 O27 94.59(12) . . ?
O25 Ni1 O27 84.68(10) . . ?
O26 Ni1 O27 84.80(10) . . ?
N13 Ni1 O27 96.38(11) . . ?
C3 O2 Ni1 128.5(2) . . ?
O4 C3 O2 125.4(3) . . ?
O4 C3 C5 119.1(3) . . ?
O2 C3 C5 115.3(3) . . ?
C6 C5 C7 120.3(3) . . ?
C6 C5 C3 115.8(3) . . ?
C7 C5 C3 123.4(3) . . ?
C5 C6 C9 120.4(3) . 2_657 ?
C5 C6 H6 119.8 . . ?
C9 C6 H6 119.8 2_657 . ?
C5 C7 C8 122.7(3) . . ?
C5 C7 C7 119.0(4) . 2_657 ?
C8 C7 C7 118.3(4) . 2_657 ?
C9 C8 C7 120.4(3) . . ?
C9 C8 C10 116.8(3) . . ?
C7 C8 C10 122.1(3) . . ?
C8 C9 C6 120.7(3) . 2_657 ?
C8 C9 H9 119.7 . . ?
C6 C9 H9 119.6 2_657 . ?
O12 C10 O11 124.5(3) . . ?
O12 C10 C8 116.7(3) . . ?
O11 C10 C8 118.6(3) . . ?
C14 N13 C18 117.9(3) . . ?
C14 N13 Ni1 121.4(2) . . ?
C18 N13 Ni1 120.6(3) . . ?
N13 C14 C15 122.9(4) . . ?
N13 C14 H14 118.5 . . ?
C15 C14 H14 118.5 . . ?
C16 C15 C14 118.4(4) . . ?
C16 C15 H15 120.8 . . ?
C14 C15 H15 120.8 . . ?
C17 C16 C15 119.2(4) . . ?
C17 C16 H16 120.4 . . ?
C15 C16 H16 120.4 . . ?
C16 C17 C18 118.9(4) . . ?
C16 C17 H17 120.6 . . ?
C18 C17 H17 120.6 . . ?
N13 C18 C17 122.8(4) . . ?
N13 C18 H18 118.6 . . ?
C17 C18 H18 118.6 . . ?
C20 N19 C24 117.7(3) . . ?
C20 N19 Ni1 123.3(3) . . ?
C24 N19 Ni1 119.0(2) . . ?
N19 C20 C21 122.1(4) . . ?
N19 C20 H20 119.0 . . ?
C21 C20 H20 119.0 . . ?
C22 C21 C20 119.3(4) . . ?
C22 C21 H21 120.3 . . ?
C20 C21 H21 120.3 . . ?
C21 C22 C23 119.2(4) . . ?
C21 C22 H22 120.4 . . ?
C23 C22 H22 120.4 . . ?
C22 C23 C24 118.7(5) . . ?
C22 C23 H23 120.6 . . ?
C24 C23 H23 120.6 . . ?
N19 C24 C23 123.0(4) . . ?
N19 C24 H24 118.5 . . ?
C23 C24 H24 118.5 . . ?
Ni1 O25 H25A 98.7 . . ?
Ni1 O25 H25B 118.5 . . ?
H25A O25 H25B 104.3 . . ?
Ni1 O26 H26A 112.0 . . ?
Ni1 O26 H26B 118.1 . . ?
H26A O26 H26B 98.2 . . ?
Ni1 O27 H27A 130.6 . . ?
Ni1 O27 H27B 115.2 . . ?
H27A O27 H27B 104.0 . . ?
H28A O28 H28B 94.1 . . ?
H29A O29 H29B 105.8 . . ?
H30A O30 H30B 120.6 . . ?
H31A O31 H31B 102.9 . . ?
H32A O32 H32B 100.8 . . ?
N38 C33 C34 124.1(11) . . ?
N38 C33 H33 118.8 . . ?
C34 C33 H33 116.9 . . ?
C35 C34 C33 118.0(10) . . ?
C35 C34 H34 120.8 . . ?
C33 C34 H34 121.2 . . ?
C36 C35 C34 118.2(9) . . ?
C36 C35 H35 122.6 . . ?
C34 C35 H35 119.2 . . ?
C37 C36 C35 120.3(10) . . ?
C37 C36 H36 122.3 . . ?
C35 C36 H36 117.4 . . ?
N38 C37 C36 122.2(9) . . ?
N38 C37 H37 120.1 . . ?
C36 C37 H37 117.7 . . ?
C33 N38 C37 117.1(10) . . ?

loop_
_geom_bond_atom_site_label_1
_geom_bond_atom_site_label_2
_geom_bond_distance
_geom_bond_site_symmetry_2
_geom_bond_publ_flag
Ni1 O2 2.052(2) . ?
Ni1 N19 2.074(3) . ?
Ni1 O25 2.080(2) . ?
Ni1 O26 2.089(2) . ?
Ni1 N13 2.090(3) . ?
Ni1 O27 2.098(3) . ?
O2 C3 1.269(4) . ?
C3 O4 1.260(4) . ?
C3 C5 1.508(4) . ?
C5 C6 1.377(5) . ?
C5 C7 1.428(5) . ?
C6 C9 1.410(5) 2_657 ?
C6 H6 0.9500 . ?
C7 C8 1.432(4) . ?
C7 C7 1.438(6) 2_657 ?
C8 C9 1.375(5) . ?
C8 C10 1.508(4) . ?
C9 C6 1.410(5) 2_657 ?
C9 H9 0.9500 . ?
C10 O12 1.248(4) . ?
C10 O11 1.275(4) . ?
N13 C14 1.336(5) . ?
N13 C18 1.346(5) . ?
C14 C15 1.392(5) . ?
C14 H14 0.9500 . ?
C15 C16 1.384(6) . ?
C15 H15 0.9500 . ?
C16 C17 1.380(7) . ?
C16 H16 0.9500 . ?
C17 C18 1.383(6) . ?
C17 H17 0.9500 . ?
C18 H18 0.9500 . ?
N19 C20 1.333(5) . ?
N19 C24 1.347(5) . ?
C20 C21 1.403(6) . ?
C20 H20 0.9500 . ?
C21 C22 1.364(8) . ?
C21 H21 0.9500 . ?
C22 C23 1.373(8) . ?
C22 H22 0.9500 . ?
C23 C24 1.383(5) . ?
C23 H23 0.9500 . ?
C24 H24 0.9500 . ?
O25 H25A 0.9004 . ?
O25 H25B 0.8978 . ?
O26 H26A 0.8979 . ?
O26 H26B 0.8946 . ?
O27 H27A 0.9036 . ?
O27 H27B 0.9015 . ?
O28 H28A 0.8965 . ?
O28 H28B 0.8973 . ?
O29 H29A 0.8980 . ?
O29 H29B 0.8980 . ?
O30 H30A 0.8965 . ?
O30 H30B 0.8962 . ?
O31 H31A 0.8968 . ?
O31 H31B 0.8988 . ?
O32 H32A 0.9014 . ?
O32 H32B 0.8971 . ?
C33 N38 1.336(14) . ?
C33 C34 1.396(15) . ?
C33 H33 1.0383 . ?
C34 C35 1.385(16) . ?
C34 H34 0.9500 . ?
C35 C36 1.383(18) . ?
C35 H35 0.9500 . ?
C36 C37 1.382(17) . ?
C36 H36 0.9500 . ?
C37 N38 1.348(12) . ?
C37 H37 0.9500 . ?

loop_
_geom_hbond_atom_site_label_D
_geom_hbond_atom_site_label_H
_geom_hbond_atom_site_label_A
_geom_hbond_distance_DH
_geom_hbond_distance_HA
_geom_hbond_distance_DA
_geom_hbond_angle_DHA
_geom_hbond_site_symmetry_A
O25 H25A O4 0.90 1.77 2.645(3) 164.8 .
O25 H25B O11 0.90 1.84 2.733(3) 174.5 2_667
O26 H26A O12 0.90 1.71 2.586(3) 166.1 2_667
O26 H26B O11 0.89 1.91 2.748(3) 154.7 .
O27 H27A O28 0.90 1.82 2.728(4) 176.9 2_566
O27 H27B O12 0.90 2.57 3.298(4) 138.2 2_667
O28 H28A O26 0.90 1.93 2.824(3) 171.8 1_554
O28 H28B O31 0.90 1.89 2.777(4) 168.0 .
O29 H29A O31 0.90 2.14 2.940(4) 147.3 1_545
O29 H29B O32 0.90 1.89 2.776(4) 167.2 .
O30 H30A O11 0.90 1.86 2.751(4) 172.4 1_554
O30 H30B O28 0.90 2.07 2.857(4) 145.7 .
O31 H31A O4 0.90 1.85 2.746(4) 172.6 2_666
O31 H31B O29 0.90 1.87 2.763(4) 171.9 2_666
O32 H32A O30 0.90 1.91 2.808(4) 172.7 2_666
O32 H32B O30 0.90 2.00 2.815(4) 151.1 .
